data_2021798
loop_
_publ_author_name
'Bogdanov, Georgii'
'Tillotson, John P.'
'Khrustalev, Victor N.'
'Rigin, Sergei'
'Timofeeva, Tatiana V.'

_publ_section_title
;
 Synthesis and structural study of organic two-photon-absorbing
 cycloalkanone chromophores
;
_journal_coeditor_code YP3195
_journal_issue 11
_journal_name_full 'Acta Crystallographica Section C'
_journal_page_first
;
;
_journal_paper_doi 10.1107/S2053229619014360
_journal_volume 75
_journal_year 2019
_chemical_formula_iupac 'C26 H32 N2 O'
_chemical_formula_moiety 'C26 H32 N2 O'
_chemical_formula_sum 'C26 H32 N2 O'
_chemical_formula_weight 388.53
_chemical_name_systematic
;
2,4-Bis[4-(diethylamino)benzylidene]cyclobutanone
;
_space_group_crystal_system monoclinic
_space_group_IT_number 14
_space_group_name_Hall '-P 2ybc'
_space_group_name_H-M_alt 'P 1 21/c 1'
_symmetry_space_group_name_Hall '-P 2ybc'
_symmetry_space_group_name_H-M 'P 1 21/c 1'
_atom_sites_solution_hydrogens geom
_atom_sites_solution_primary difmap
_atom_sites_solution_secondary difmap
_audit_creation_method SHELXL-2013
_cell_angle_alpha 90
_cell_angle_beta 101.362(2)
_cell_angle_gamma 90
_cell_formula_units_Z 8
_cell_length_a 17.491(3)
_cell_length_b 16.604(3)
_cell_length_c 15.170(3)
_cell_measurement_reflns_used 9766
_cell_measurement_temperature 100(2)
_cell_measurement_theta_max 30.57
_cell_measurement_theta_min 4.24
_cell_volume 4319.3(14)
_computing_cell_refinement
;
SAINT (Bruker, 2016)
;
_computing_data_collection
;
APEX3 (Bruker, 2016)
;
_computing_data_reduction
;
SAINT (Bruker, 2016)
;
_computing_molecular_graphics
;
SHELXTL (Sheldrick, 2015a)
;
_computing_publication_material
;
SHELXTL (Sheldrick, 2015a)
;
_computing_structure_refinement
;
SHELXL2013 (Sheldrick, 2015b)
;
_computing_structure_solution
;
SHELXT (Sheldrick, 2015a)
;
_diffrn_ambient_temperature 100(2)
_diffrn_measured_fraction_theta_full 0.994
_diffrn_measured_fraction_theta_max 0.995
_diffrn_measurement_device_type 'Bruker APEXII CCD'
_diffrn_measurement_method '\f and \w scans'
_diffrn_radiation_type MoK\a
_diffrn_radiation_wavelength 0.71073
_diffrn_reflns_av_R_equivalents 0.0251
_diffrn_reflns_av_unetI/netI 0.0221
_diffrn_reflns_limit_h_max 25
_diffrn_reflns_limit_h_min -25
_diffrn_reflns_limit_k_max 22
_diffrn_reflns_limit_k_min -23
_diffrn_reflns_limit_l_max 21
_diffrn_reflns_limit_l_min -21
_diffrn_reflns_number 50803
_diffrn_reflns_theta_full 25.242
_diffrn_reflns_theta_max 30.579
_diffrn_reflns_theta_min 4.245
_diffrn_source 'fine-focus sealed tube'
_exptl_absorpt_coefficient_mu 0.072
_exptl_absorpt_correction_T_max 0.746
_exptl_absorpt_correction_T_min 0.669
_exptl_absorpt_correction_type multi-scan
_exptl_absorpt_process_details
;
(SADABS; Bruker, 2016)
;
_exptl_crystal_colour red
_exptl_crystal_density_diffrn 1.195
_exptl_crystal_description block
_exptl_crystal_F_000 1680
_exptl_crystal_size_max 0.30
_exptl_crystal_size_mid 0.25
_exptl_crystal_size_min 0.20
_refine_diff_density_max 0.514
_refine_diff_density_min -0.545
_refine_ls_extinction_method none
_refine_ls_goodness_of_fit_ref 1.020
_refine_ls_hydrogen_treatment constr
_refine_ls_matrix_type full
_refine_ls_number_parameters 530
_refine_ls_number_reflns 13212
_refine_ls_number_restraints 6
_refine_ls_restrained_S_all 1.020
_refine_ls_R_factor_all 0.0550
_refine_ls_R_factor_gt 0.0465
_refine_ls_shift/su_max 0.001
_refine_ls_shift/su_mean 0.000
_refine_ls_structure_factor_coef Fsqd
_refine_ls_weighting_details 'w=1/[\s^2^(Fo^2^)+(0.0744P)^2^+1.2459P] where P=(Fo^2^+2Fc^2^)/3'
_refine_ls_weighting_scheme calc
_refine_ls_wR_factor_gt 0.1241
_refine_ls_wR_factor_ref 0.1314
_reflns_number_gt 11185
_reflns_number_total 13212
_reflns_threshold_expression 'I > 2\s(I)'
_cod_data_source_file yp3195sup1.cif
_cod_data_source_block I
_cod_original_cell_volume 4319.6(13)
_cod_database_code 2021798
_shelx_space_group_comment
;
The symmetry employed for this shelxl refinement is uniquely defined
by the following loop, which should always be used as a source of
symmetry information in preference to the above space-group names.
They are only intended as comments.
;
_shelx_estimated_absorpt_t_min 0.979
_shelx_estimated_absorpt_t_max 0.986
_shelxl_version_number .2013

loop_
_space_group_symop_operation_xyz
'x, y, z'
'-x, y+1/2, -z+1/2'
'-x, -y, -z'
'x, -y-1/2, z-1/2'

loop_
_atom_site_type_symbol
_atom_site_label
_atom_site_fract_x
_atom_site_fract_y
_atom_site_fract_z
_atom_site_U_iso_or_equiv
_atom_site_adp_type
_atom_site_calc_flag
_atom_site_occupancy
_atom_site_disorder_assembly
_atom_site_disorder_group
O O1A 0.37645(4) 0.53087(5) 0.75324(5) 0.02283(15) Uani d 1 . .
N N1A 0.76212(5) 0.61944(6) 0.45699(6) 0.02425(18) Uani d 1 . .
N N2A 0.04010(5) 0.69477(5) 0.26520(5) 0.01993(16) Uani d 1 . .
C C1A 0.37999(5) 0.55390(5) 0.67763(6) 0.01722(17) Uani d 1 . .
C C2A 0.44488(5) 0.56834(6) 0.62885(6) 0.01699(16) Uani d 1 . .
C C3A 0.38715(5) 0.59537(6) 0.54497(6) 0.01688(16) Uani d 1 . .
H H3A 0.3850 0.5595 0.4924 0.020 Uiso calc 1 . .
H H3B 0.3929 0.6524 0.5285 0.020 Uiso calc 1 . .
C C4A 0.32212(5) 0.58049(6) 0.59758(6) 0.01716(17) Uani d 1 . .
C C5A 0.52270(5) 0.56130(6) 0.65452(6) 0.01822(17) Uani d 1 . .
H H5A 0.5410 0.5426 0.7141 0.022 Uiso calc 1 . .
C C6A 0.58238(5) 0.57866(6) 0.60288(6) 0.01809(17) Uani d 1 . .
C C7A 0.66150(6) 0.57242(6) 0.64341(7) 0.02256(19) Uani d 1 . .
H H7A 0.6748 0.5579 0.7051 0.027 Uiso calc 1 . .
C C8A 0.72083(6) 0.58656(7) 0.59713(7) 0.0243(2) Uani d 1 . .
H H8A 0.7736 0.5818 0.6276 0.029 Uiso calc 1 . .
C C9A 0.70416(6) 0.60794(6) 0.50519(7) 0.02049(18) Uani d 1 . .
C C10A 0.62447(6) 0.61652(6) 0.46474(6) 0.02010(18) Uani d 1 . .
H H10A 0.6109 0.6328 0.4036 0.024 Uiso calc 1 . .
C C11A 0.56598(5) 0.60182(6) 0.51204(6) 0.01917(18) Uani d 1 . .
H H11A 0.5132 0.6076 0.4822 0.023 Uiso calc 1 . .
C C12A 0.84282(6) 0.59702(7) 0.49353(8) 0.02812(17) Uani d 0.95 A 1
H H12A 0.8674 0.5784 0.4437 0.034 Uiso calc 0.95 A 1
H H12B 0.8432 0.5514 0.5356 0.034 Uiso calc 0.95 A 1
C C13A 0.89141(6) 0.66534(7) 0.54274(8) 0.02812(17) Uani d 0.95 A 1
H H13A 0.9447 0.6463 0.5655 0.042 Uiso calc 0.95 A 1
H H13B 0.8683 0.6833 0.5932 0.042 Uiso calc 0.95 A 1
H H13C 0.8926 0.7103 0.5012 0.042 Uiso calc 0.95 A 1
C C12C 0.8326(6) 0.6515(10) 0.5144(13) 0.02812(17) Uani d 0.05 A 2
H H12E 0.8188 0.6747 0.5693 0.034 Uiso calc 0.05 A 2
H H12F 0.8537 0.6955 0.4821 0.034 Uiso calc 0.05 A 2
C C13C 0.8957(11) 0.5878(12) 0.5417(15) 0.02812(17) Uani d 0.05 A 2
H H13G 0.9410 0.6121 0.5810 0.042 Uiso calc 0.05 A 2
H H13H 0.9113 0.5662 0.4878 0.042 Uiso calc 0.05 A 2
H H13I 0.8752 0.5441 0.5738 0.042 Uiso calc 0.05 A 2
C C14A 0.74330(6) 0.64558(6) 0.36366(6) 0.0242(2) Uani d 1 . .
H H14A 0.6995 0.6126 0.3312 0.029 Uiso calc 1 . .
H H14B 0.7889 0.6357 0.3355 0.029 Uiso calc 1 . .
C C15A 0.72088(7) 0.73443(6) 0.35250(7) 0.0270(2) Uani d 1 . .
H H15A 0.7066 0.7475 0.2884 0.041 Uiso calc 1 . .
H H15B 0.7652 0.7678 0.3807 0.041 Uiso calc 1 . .
H H15C 0.6764 0.7450 0.3813 0.041 Uiso calc 1 . .
C C16A 0.24366(5) 0.58555(6) 0.58170(6) 0.01789(17) Uani d 1 . .
H H16A 0.2190 0.5694 0.6293 0.021 Uiso calc 1 . .
C C17A 0.19264(5) 0.61292(6) 0.49984(6) 0.01736(17) Uani d 1 . .
C C18A 0.22053(5) 0.64413(6) 0.42601(7) 0.02070(18) Uani d 1 . .
H H18A 0.2752 0.6471 0.4291 0.025 Uiso calc 1 . .
C C19A 0.17103(6) 0.67060(6) 0.34919(6) 0.02036(18) Uani d 1 . .
H H19A 0.1923 0.6914 0.3009 0.024 Uiso calc 1 . .
C C20A 0.08918(5) 0.66731(6) 0.34106(6) 0.01725(17) Uani d 1 . .
C C21A 0.06071(5) 0.63396(6) 0.41418(7) 0.01977(18) Uani d 1 . .
H H21A 0.0061 0.6291 0.4105 0.024 Uiso calc 1 . .
C C22A 0.11126(5) 0.60833(6) 0.49103(6) 0.01899(17) Uani d 1 . .
H H22A 0.0903 0.5870 0.5393 0.023 Uiso calc 1 . .
C C23A -0.04420(5) 0.68533(6) 0.25203(7) 0.02092(18) Uani d 1 . .
H H23A -0.0561 0.6338 0.2793 0.025 Uiso calc 1 . .
H H23B -0.0662 0.6825 0.1868 0.025 Uiso calc 1 . .
C C24A -0.08338(6) 0.75382(7) 0.29300(8) 0.0262(2) Uani d 1 . .
H H24A -0.0684 0.8054 0.2699 0.039 Uiso calc 1 . .
H H24B -0.0668 0.7527 0.3586 0.039 Uiso calc 1 . .
H H24C -0.1401 0.7475 0.2769 0.039 Uiso calc 1 . .
C C25A 0.06782(6) 0.74524(6) 0.19923(6) 0.02031(18) Uani d 1 . .
H H25A 0.1172 0.7714 0.2284 0.024 Uiso calc 1 . .
H H25B 0.0291 0.7882 0.1792 0.024 Uiso calc 1 . .
C C26A 0.08147(8) 0.69863(7) 0.11760(8) 0.0303(2) Uani d 1 . .
H H26A 0.0964 0.7360 0.0740 0.046 Uiso calc 1 . .
H H26B 0.0335 0.6705 0.0899 0.046 Uiso calc 1 . .
H H26C 0.1233 0.6593 0.1362 0.046 Uiso calc 1 . .
O O1B 0.10286(4) 0.50910(5) 0.69592(5) 0.02444(15) Uani d 1 . .
N N1B 0.42893(5) 0.72757(5) 1.15936(5) 0.01779(15) Uani d 1 . .
N N2B -0.27827(5) 0.56142(5) 1.00784(6) 0.02164(17) Uani d 1 . .
C C1B 0.09625(5) 0.54128(6) 0.76664(6) 0.01794(17) Uani d 1 . .
C C2B 0.14987(5) 0.58571(6) 0.83853(6) 0.01724(17) Uani d 1 . .
C C3B 0.08455(5) 0.59823(6) 0.89097(6) 0.01810(17) Uani d 1 . .
H H3C 0.0689 0.6552 0.8952 0.022 Uiso calc 1 . .
H H3D 0.0940 0.5718 0.9506 0.022 Uiso calc 1 . .
C C4B 0.03144(5) 0.55029(6) 0.81680(6) 0.01799(17) Uani d 1 . .
C C5B 0.22691(5) 0.60113(6) 0.85074(6) 0.01750(17) Uani d 1 . .
H H5B 0.2518 0.5858 0.8031 0.021 Uiso calc 1 . .
C C6B 0.27628(5) 0.63841(6) 0.92814(6) 0.01666(16) Uani d 1 . .
C C7B 0.35677(5) 0.64570(6) 0.93137(6) 0.01787(17) Uani d 1 . .
H H7B 0.3774 0.6298 0.8806 0.021 Uiso calc 1 . .
C C8B 0.40705(5) 0.67539(6) 1.00641(6) 0.01830(17) Uani d 1 . .
H H8B 0.4611 0.6799 1.0057 0.022 Uiso calc 1 . .
C C9B 0.37940(5) 0.69916(5) 1.08398(6) 0.01633(16) Uani d 1 . .
C C10B 0.29807(5) 0.69378(6) 1.07972(6) 0.01883(17) Uani d 1 . .
H H10B 0.2771 0.7105 1.1299 0.023 Uiso calc 1 . .
C C11B 0.24859(5) 0.66480(6) 1.00413(6) 0.01914(17) Uani d 1 . .
H H11B 0.1942 0.6626 1.0034 0.023 Uiso calc 1 . .
C C12B 0.51320(6) 0.72303(6) 1.16656(7) 0.02174(19) Uani d 1 . .
H H12C 0.5386 0.7583 1.2164 0.026 Uiso calc 1 . .
H H12D 0.5264 0.7441 1.1104 0.026 Uiso calc 1 . .
C C13B 0.54639(7) 0.63832(7) 1.18309(8) 0.0294(2) Uani d 1 . .
H H13D 0.5223 0.6031 1.1335 0.044 Uiso calc 1 . .
H H13E 0.5352 0.6176 1.2397 0.044 Uiso calc 1 . .
H H13F 0.6029 0.6398 1.1867 0.044 Uiso calc 1 . .
C C14B 0.40059(6) 0.74570(6) 1.24138(6) 0.02146(18) Uani d 1 . .
H H14C 0.3510 0.7759 1.2250 0.026 Uiso calc 1 . .
H H14D 0.4388 0.7813 1.2796 0.026 Uiso calc 1 . .
C C15B 0.38688(8) 0.67211(8) 1.29628(8) 0.0318(2) Uani d 1 . .
H H15D 0.3481 0.6370 1.2596 0.048 Uiso calc 1 . .
H H15E 0.3677 0.6894 1.3498 0.048 Uiso calc 1 . .
H H15F 0.4360 0.6426 1.3147 0.048 Uiso calc 1 . .
C C16B -0.04263(5) 0.52305(6) 0.80021(6) 0.01855(17) Uani d 1 . .
H H16B -0.0582 0.4928 0.7465 0.022 Uiso calc 1 . .
C C17B -0.10155(5) 0.53432(6) 0.85449(6) 0.01752(17) Uani d 1 . .
C C18B -0.08797(6) 0.57509(6) 0.93738(7) 0.02055(18) Uani d 1 . .
H H18B -0.0375 0.5964 0.9600 0.025 Uiso calc 1 . .
C C19B -0.14554(6) 0.58523(6) 0.98702(7) 0.02076(18) Uani d 1 . .
H H19B -0.1339 0.6138 1.0423 0.025 Uiso calc 1 . .
C C20B -0.22168(5) 0.55394(6) 0.95719(6) 0.01812(17) Uani d 1 . .
C C21B -0.23569(5) 0.51384(6) 0.87339(6) 0.01852(17) Uani d 1 . .
H H21B -0.2862 0.4930 0.8502 0.022 Uiso calc 1 . .
C C22B -0.17738(5) 0.50434(6) 0.82442(6) 0.01814(17) Uani d 1 . .
H H22B -0.1890 0.4766 0.7686 0.022 Uiso calc 1 . .
C C23B -0.35851(6) 0.53606(6) 0.97335(7) 0.0239(2) Uani d 1 . .
H H23C -0.3843 0.5262 1.0249 0.029 Uiso calc 1 . .
H H23D -0.3576 0.4844 0.9410 0.029 Uiso calc 1 . .
C C24B -0.40725(6) 0.59653(7) 0.91006(8) 0.0300(2) Uani d 1 . .
H H24D -0.3816 0.6078 0.8595 0.045 Uiso calc 1 . .
H H24E -0.4122 0.6466 0.9427 0.045 Uiso calc 1 . .
H H24F -0.4592 0.5740 0.8874 0.045 Uiso calc 1 . .
C C25B -0.26112(6) 0.59867(6) 1.09690(7) 0.0240(2) Uani d 1 . .
H H25C -0.2071 0.5847 1.1265 0.029 Uiso calc 1 . .
H H25D -0.2967 0.5760 1.1338 0.029 Uiso calc 1 . .
C C26B -0.26962(7) 0.69010(7) 1.09414(8) 0.0298(2) Uani d 1 . .
H H26D -0.2361 0.7128 1.0557 0.045 Uiso calc 1 . .
H H26E -0.2542 0.7118 1.1551 0.045 Uiso calc 1 . .
H H26F -0.3241 0.7044 1.0698 0.045 Uiso calc 1 . .

loop_
_atom_site_aniso_label
_atom_site_aniso_U_11
_atom_site_aniso_U_22
_atom_site_aniso_U_33
_atom_site_aniso_U_12
_atom_site_aniso_U_13
_atom_site_aniso_U_23
O1A 0.0237(3) 0.0277(4) 0.0181(3) 0.0044(3) 0.0067(3) 0.0023(3)
N1A 0.0160(4) 0.0309(4) 0.0265(4) -0.0018(3) 0.0059(3) 0.0014(3)
N2A 0.0154(3) 0.0264(4) 0.0177(4) 0.0002(3) 0.0026(3) 0.0013(3)
C1A 0.0170(4) 0.0171(4) 0.0179(4) 0.0021(3) 0.0043(3) -0.0015(3)
C2A 0.0169(4) 0.0180(4) 0.0162(4) 0.0011(3) 0.0034(3) -0.0011(3)
C3A 0.0155(4) 0.0186(4) 0.0166(4) 0.0007(3) 0.0034(3) -0.0003(3)
C4A 0.0166(4) 0.0188(4) 0.0164(4) 0.0010(3) 0.0040(3) -0.0004(3)
C5A 0.0174(4) 0.0200(4) 0.0167(4) 0.0012(3) 0.0021(3) -0.0008(3)
C6A 0.0154(4) 0.0193(4) 0.0191(4) 0.0010(3) 0.0021(3) -0.0009(3)
C7A 0.0171(4) 0.0282(5) 0.0209(4) 0.0009(4) 0.0003(3) 0.0033(4)
C8A 0.0152(4) 0.0303(5) 0.0260(5) 0.0002(4) 0.0011(3) 0.0032(4)
C9A 0.0161(4) 0.0213(4) 0.0240(5) -0.0015(3) 0.0039(3) 0.0004(3)
C10A 0.0169(4) 0.0243(4) 0.0187(4) -0.0010(3) 0.0027(3) -0.0004(3)
C11A 0.0149(4) 0.0229(4) 0.0190(4) 0.0009(3) 0.0015(3) -0.0011(3)
C12A 0.0192(3) 0.0336(4) 0.0317(4) -0.0024(3) 0.0053(3) -0.0099(3)
C13A 0.0192(3) 0.0336(4) 0.0317(4) -0.0024(3) 0.0053(3) -0.0099(3)
C12C 0.0192(3) 0.0336(4) 0.0317(4) -0.0024(3) 0.0053(3) -0.0099(3)
C13C 0.0192(3) 0.0336(4) 0.0317(4) -0.0024(3) 0.0053(3) -0.0099(3)
C14A 0.0222(5) 0.0279(5) 0.0245(5) -0.0025(4) 0.0094(4) -0.0019(4)
C15A 0.0300(5) 0.0284(5) 0.0252(5) -0.0002(4) 0.0116(4) -0.0002(4)
C16A 0.0166(4) 0.0205(4) 0.0173(4) 0.0003(3) 0.0052(3) 0.0000(3)
C17A 0.0149(4) 0.0199(4) 0.0177(4) 0.0004(3) 0.0041(3) -0.0007(3)
C18A 0.0142(4) 0.0282(5) 0.0202(4) -0.0006(3) 0.0047(3) 0.0021(4)
C19A 0.0164(4) 0.0270(5) 0.0183(4) -0.0008(3) 0.0051(3) 0.0017(3)
C20A 0.0165(4) 0.0184(4) 0.0169(4) 0.0006(3) 0.0032(3) -0.0027(3)
C21A 0.0143(4) 0.0245(4) 0.0210(4) 0.0002(3) 0.0047(3) 0.0008(3)
C22A 0.0159(4) 0.0227(4) 0.0195(4) 0.0007(3) 0.0063(3) 0.0010(3)
C23A 0.0158(4) 0.0231(4) 0.0225(4) -0.0015(3) 0.0004(3) -0.0010(3)
C24A 0.0196(4) 0.0278(5) 0.0327(5) 0.0009(4) 0.0088(4) -0.0005(4)
C25A 0.0204(4) 0.0212(4) 0.0192(4) 0.0016(3) 0.0036(3) 0.0013(3)
C26A 0.0412(6) 0.0299(5) 0.0227(5) 0.0039(5) 0.0132(4) 0.0000(4)
O1B 0.0249(4) 0.0298(4) 0.0203(3) -0.0054(3) 0.0088(3) -0.0062(3)
N1B 0.0163(3) 0.0204(4) 0.0167(3) -0.0013(3) 0.0033(3) -0.0004(3)
N2B 0.0185(4) 0.0248(4) 0.0230(4) -0.0011(3) 0.0073(3) -0.0020(3)
C1B 0.0180(4) 0.0183(4) 0.0178(4) -0.0002(3) 0.0042(3) 0.0008(3)
C2B 0.0174(4) 0.0188(4) 0.0158(4) 0.0008(3) 0.0039(3) 0.0000(3)
C3B 0.0155(4) 0.0217(4) 0.0173(4) 0.0005(3) 0.0037(3) -0.0018(3)
C4B 0.0174(4) 0.0193(4) 0.0177(4) 0.0006(3) 0.0042(3) -0.0013(3)
C5B 0.0177(4) 0.0196(4) 0.0158(4) 0.0008(3) 0.0047(3) 0.0002(3)
C6B 0.0154(4) 0.0188(4) 0.0162(4) 0.0002(3) 0.0042(3) 0.0013(3)
C7B 0.0172(4) 0.0218(4) 0.0157(4) -0.0013(3) 0.0057(3) 0.0009(3)
C8B 0.0155(4) 0.0224(4) 0.0181(4) -0.0020(3) 0.0059(3) 0.0011(3)
C9B 0.0172(4) 0.0153(4) 0.0167(4) -0.0006(3) 0.0038(3) 0.0016(3)
C10B 0.0163(4) 0.0232(4) 0.0178(4) 0.0007(3) 0.0054(3) -0.0018(3)
C11B 0.0147(4) 0.0241(4) 0.0193(4) 0.0010(3) 0.0049(3) -0.0014(3)
C12B 0.0168(4) 0.0260(5) 0.0221(4) -0.0034(3) 0.0030(3) -0.0005(4)
C13B 0.0234(5) 0.0350(6) 0.0301(5) 0.0083(4) 0.0058(4) 0.0046(4)
C14B 0.0221(4) 0.0249(5) 0.0178(4) -0.0012(4) 0.0048(3) -0.0037(3)
C15B 0.0368(6) 0.0373(6) 0.0238(5) 0.0010(5) 0.0123(4) 0.0064(4)
C16B 0.0184(4) 0.0190(4) 0.0185(4) -0.0006(3) 0.0040(3) -0.0017(3)
C17B 0.0160(4) 0.0182(4) 0.0186(4) -0.0003(3) 0.0037(3) -0.0007(3)
C18B 0.0163(4) 0.0243(4) 0.0209(4) -0.0027(3) 0.0034(3) -0.0039(3)
C19B 0.0187(4) 0.0249(4) 0.0189(4) -0.0014(3) 0.0041(3) -0.0039(3)
C20B 0.0172(4) 0.0176(4) 0.0201(4) 0.0008(3) 0.0048(3) 0.0014(3)
C21B 0.0158(4) 0.0186(4) 0.0207(4) -0.0013(3) 0.0026(3) 0.0001(3)
C22B 0.0173(4) 0.0181(4) 0.0185(4) -0.0010(3) 0.0023(3) -0.0012(3)
C23B 0.0186(4) 0.0256(5) 0.0295(5) -0.0030(4) 0.0093(4) -0.0002(4)
C24B 0.0214(5) 0.0317(5) 0.0365(6) 0.0012(4) 0.0045(4) -0.0012(4)
C25B 0.0261(5) 0.0267(5) 0.0209(5) 0.0024(4) 0.0091(4) 0.0016(4)
C26B 0.0374(6) 0.0271(5) 0.0269(5) -0.0002(4) 0.0112(4) -0.0024(4)

loop_
_atom_type_symbol
_atom_type_description
_atom_type_scat_dispersion_real
_atom_type_scat_dispersion_imag
_atom_type_scat_source
C C 0.0033 0.0016 'International Tables Vol C Tables 4.2.6.8 and 6.1.1.4'
H H 0.0000 0.0000 'International Tables Vol C Tables 4.2.6.8 and 6.1.1.4'
N N 0.0061 0.0033 'International Tables Vol C Tables 4.2.6.8 and 6.1.1.4'
O O 0.0106 0.0060 'International Tables Vol C Tables 4.2.6.8 and 6.1.1.4'

loop_
_geom_angle_atom_site_label_1
_geom_angle_atom_site_label_2
_geom_angle_atom_site_label_3
_geom_angle
C9A N1A C14A 120.63(8)
C9A N1A C12A 121.46(9)
C14A N1A C12A 117.52(9)
C9A N1A C12C 110.9(9)
C14A N1A C12C 118.3(9)
C20A N2A C23A 121.92(8)
C20A N2A C25A 121.93(8)
C23A N2A C25A 115.57(8)
O1A C1A C4A 135.01(9)
O1A C1A C2A 134.44(9)
C4A C1A C2A 90.53(7)
C5A C2A C1A 131.92(9)
C5A C2A C3A 137.04(9)
C1A C2A C3A 91.02(7)
C2A C3A C4A 87.45(7)
C2A C3A H3A 114.1
C4A C3A H3A 114.1
C2A C3A H3B 114.1
C4A C3A H3B 114.1
H3A C3A H3B 111.3
C16A C4A C1A 132.05(9)
C16A C4A C3A 136.93(9)
C1A C4A C3A 91.00(7)
C2A C5A C6A 128.36(9)
C2A C5A H5A 115.8
C6A C5A H5A 115.8
C7A C6A C11A 116.30(9)
C7A C6A C5A 120.05(9)
C11A C6A C5A 123.64(8)
C8A C7A C6A 122.62(9)
C8A C7A H7A 118.7
C6A C7A H7A 118.7
C7A C8A C9A 120.96(9)
C7A C8A H8A 119.5
C9A C8A H8A 119.5
N1A C9A C8A 121.96(9)
N1A C9A C10A 121.46(9)
C8A C9A C10A 116.58(9)
C11A C10A C9A 121.58(9)
C11A C10A H10A 119.2
C9A C10A H10A 119.2
C10A C11A C6A 121.91(9)
C10A C11A H11A 119.0
C6A C11A H11A 119.0
N1A C12A C13A 113.65(9)
N1A C12A H12A 108.8
C13A C12A H12A 108.8
N1A C12A H12B 108.8
C13A C12A H12B 108.8
H12A C12A H12B 107.7
C12A C13A H13A 109.5
C12A C13A H13B 109.5
H13A C13A H13B 109.5
C12A C13A H13C 109.5
H13A C13A H13C 109.5
H13B C13A H13C 109.5
N1A C12C C13C 112.9(12)
N1A C12C H12E 109.0
C13C C12C H12E 109.0
N1A C12C H12F 109.0
C13C C12C H12F 109.0
H12E C12C H12F 107.8
C12C C13C H13G 109.5
C12C C13C H13H 109.5
H13G C13C H13H 109.5
C12C C13C H13I 109.5
H13G C13C H13I 109.5
H13H C13C H13I 109.5
N1A C14A C15A 113.57(9)
N1A C14A H14A 108.9
C15A C14A H14A 108.9
N1A C14A H14B 108.9
C15A C14A H14B 108.9
H14A C14A H14B 107.7
C14A C15A H15A 109.5
C14A C15A H15B 109.5
H15A C15A H15B 109.5
C14A C15A H15C 109.5
H15A C15A H15C 109.5
H15B C15A H15C 109.5
C4A C16A C17A 127.21(9)
C4A C16A H16A 116.4
C17A C16A H16A 116.4
C22A C17A C18A 116.63(8)
C22A C17A C16A 120.32(8)
C18A C17A C16A 123.06(8)
C19A C18A C17A 122.14(9)
C19A C18A H18A 118.9
C17A C18A H18A 118.9
C18A C19A C20A 121.17(9)
C18A C19A H19A 119.4
C20A C19A H19A 119.4
N2A C20A C19A 121.08(9)
N2A C20A C21A 121.96(8)
C19A C20A C21A 116.97(8)
C22A C21A C20A 121.03(9)
C22A C21A H21A 119.5
C20A C21A H21A 119.5
C21A C22A C17A 122.04(9)
C21A C22A H22A 119.0
C17A C22A H22A 119.0
N2A C23A C24A 112.86(8)
N2A C23A H23A 109.0
C24A C23A H23A 109.0
N2A C23A H23B 109.0
C24A C23A H23B 109.0
H23A C23A H23B 107.8
C23A C24A H24A 109.5
C23A C24A H24B 109.5
H24A C24A H24B 109.5
C23A C24A H24C 109.5
H24A C24A H24C 109.5
H24B C24A H24C 109.5
N2A C25A C26A 113.16(9)
N2A C25A H25A 108.9
C26A C25A H25A 108.9
N2A C25A H25B 108.9
C26A C25A H25B 108.9
H25A C25A H25B 107.8
C25A C26A H26A 109.5
C25A C26A H26B 109.5
H26A C26A H26B 109.5
C25A C26A H26C 109.5
H26A C26A H26C 109.5
H26B C26A H26C 109.5
C9B N1B C12B 120.43(8)
C9B N1B C14B 121.07(8)
C12B N1B C14B 117.07(8)
C20B N2B C23B 121.43(8)
C20B N2B C25B 121.07(8)
C23B N2B C25B 117.45(8)
O1B C1B C2B 134.80(9)
O1B C1B C4B 134.67(9)
C2B C1B C4B 90.52(7)
C5B C2B C1B 131.61(9)
C5B C2B C3B 137.02(9)
C1B C2B C3B 91.21(7)
C2B C3B C4B 87.39(7)
C2B C3B H3C 114.1
C4B C3B H3C 114.1
C2B C3B H3D 114.1
C4B C3B H3D 114.1
H3C C3B H3D 111.3
C16B C4B C1B 132.05(9)
C16B C4B C3B 137.07(9)
C1B C4B C3B 90.85(7)
C2B C5B C6B 127.68(9)
C2B C5B H5B 116.2
C6B C5B H5B 116.2
C7B C6B C11B 116.71(8)
C7B C6B C5B 119.84(8)
C11B C6B C5B 123.37(8)
C8B C7B C6B 121.96(9)
C8B C7B H7B 119.0
C6B C7B H7B 119.0
C7B C8B C9B 121.18(8)
C7B C8B H8B 119.4
C9B C8B H8B 119.4
N1B C9B C8B 121.69(8)
N1B C9B C10B 121.54(8)
C8B C9B C10B 116.76(8)
C11B C10B C9B 121.37(9)
C11B C10B H10B 119.3
C9B C10B H10B 119.3
C10B C11B C6B 121.96(9)
C10B C11B H11B 119.0
C6B C11B H11B 119.0
N1B C12B C13B 114.00(8)
N1B C12B H12C 108.8
C13B C12B H12C 108.8
N1B C12B H12D 108.8
C13B C12B H12D 108.8
H12C C12B H12D 107.6
C12B C13B H13D 109.5
C12B C13B H13E 109.5
H13D C13B H13E 109.5
C12B C13B H13F 109.5
H13D C13B H13F 109.5
H13E C13B H13F 109.5
N1B C14B C15B 114.65(9)
N1B C14B H14C 108.6
C15B C14B H14C 108.6
N1B C14B H14D 108.6
C15B C14B H14D 108.6
H14C C14B H14D 107.6
C14B C15B H15D 109.5
C14B C15B H15E 109.5
H15D C15B H15E 109.5
C14B C15B H15F 109.5
H15D C15B H15F 109.5
H15E C15B H15F 109.5
C4B C16B C17B 127.88(9)
C4B C16B H16B 116.1
C17B C16B H16B 116.1
C22B C17B C18B 116.28(8)
C22B C17B C16B 120.00(8)
C18B C17B C16B 123.72(9)
C19B C18B C17B 122.22(9)
C19B C18B H18B 118.9
C17B C18B H18B 118.9
C18B C19B C20B 121.40(9)
C18B C19B H19B 119.3
C20B C19B H19B 119.3
N2B C20B C21B 121.99(9)
N2B C20B C19B 121.56(9)
C21B C20B C19B 116.45(8)
C22B C21B C20B 121.41(9)
C22B C21B H21B 119.3
C20B C21B H21B 119.3
C21B C22B C17B 122.23(9)
C21B C22B H22B 118.9
C17B C22B H22B 118.9
N2B C23B C24B 114.44(9)
N2B C23B H23C 108.7
C24B C23B H23C 108.7
N2B C23B H23D 108.7
C24B C23B H23D 108.7
H23C C23B H23D 107.6
C23B C24B H24D 109.5
C23B C24B H24E 109.5
H24D C24B H24E 109.5
C23B C24B H24F 109.5
H24D C24B H24F 109.5
H24E C24B H24F 109.5
N2B C25B C26B 113.24(9)
N2B C25B H25C 108.9
C26B C25B H25C 108.9
N2B C25B H25D 108.9
C26B C25B H25D 108.9
H25C C25B H25D 107.7
C25B C26B H26D 109.5
C25B C26B H26E 109.5
H26D C26B H26E 109.5
C25B C26B H26F 109.5
H26D C26B H26F 109.5
H26E C26B H26F 109.5

loop_
_geom_bond_atom_site_label_1
_geom_bond_atom_site_label_2
_geom_bond_distance
O1A C1A 1.2222(12)
N1A C9A 1.3752(13)
N1A C14A 1.4554(12)
N1A C12A 1.4594(12)
N1A C12C 1.463(2)
N2A C20A 1.3711(12)
N2A C23A 1.4570(12)
N2A C25A 1.4596(13)
C1A C4A 1.4866(13)
C1A C2A 1.4914(13)
C2A C5A 1.3450(13)
C2A C3A 1.5277(13)
C3A C4A 1.5329(13)
C3A H3A 0.9900
C3A H3B 0.9900
C4A C16A 1.3484(13)
C5A C6A 1.4521(13)
C5A H5A 0.9500
C6A C7A 1.4032(13)
C6A C11A 1.4049(13)
C7A C8A 1.3826(14)
C7A H7A 0.9500
C8A C9A 1.4129(15)
C8A H8A 0.9500
C9A C10A 1.4151(13)
C10A C11A 1.3821(13)
C10A H10A 0.9500
C11A H11A 0.9500
C12A C13A 1.5220(13)
C12A H12A 0.9900
C12A H12B 0.9900
C13A H13A 0.9800
C13A H13B 0.9800
C13A H13C 0.9800
C12C C13C 1.526(2)
C12C H12E 0.9900
C12C H12F 0.9900
C13C H13G 0.9800
C13C H13H 0.9800
C13C H13I 0.9800
C14A C15A 1.5273(13)
C14A H14A 0.9900
C14A H14B 0.9900
C15A H15A 0.9800
C15A H15B 0.9800
C15A H15C 0.9800
C16A C17A 1.4519(13)
C16A H16A 0.9500
C17A C22A 1.4053(13)
C17A C18A 1.4058(13)
C18A C19A 1.3796(13)
C18A H18A 0.9500
C19A C20A 1.4138(13)
C19A H19A 0.9500
C20A C21A 1.4151(13)
C21A C22A 1.3842(13)
C21A H21A 0.9500
C22A H22A 0.9500
C23A C24A 1.5222(15)
C23A H23A 0.9900
C23A H23B 0.9900
C24A H24A 0.9800
C24A H24B 0.9800
C24A H24C 0.9800
C25A C26A 1.5185(15)
C25A H25A 0.9900
C25A H25B 0.9900
C26A H26A 0.9800
C26A H26B 0.9800
C26A H26C 0.9800
O1B C1B 1.2243(12)
N1B C9B 1.3748(12)
N1B C12B 1.4585(12)
N1B C14B 1.4586(12)
N2B C20B 1.3732(12)
N2B C23B 1.4601(13)
N2B C25B 1.4622(14)
C1B C2B 1.4867(13)
C1B C4B 1.4921(13)
C2B C5B 1.3481(13)
C2B C3B 1.5295(13)
C3B C4B 1.5333(13)
C3B H3C 0.9900
C3B H3D 0.9900
C4B C16B 1.3482(13)
C5B C6B 1.4518(13)
C5B H5B 0.9500
C6B C7B 1.4044(13)
C6B C11B 1.4055(13)
C7B C8B 1.3848(13)
C7B H7B 0.9500
C8B C9B 1.4137(13)
C8B H8B 0.9500
C9B C10B 1.4141(13)
C10B C11B 1.3800(13)
C10B H10B 0.9500
C11B H11B 0.9500
C12B C13B 1.5236(15)
C12B H12C 0.9900
C12B H12D 0.9900
C13B H13D 0.9800
C13B H13E 0.9800
C13B H13F 0.9800
C14B C15B 1.5241(16)
C14B H14C 0.9900
C14B H14D 0.9900
C15B H15D 0.9800
C15B H15E 0.9800
C15B H15F 0.9800
C16B C17B 1.4524(13)
C16B H16B 0.9500
C17B C22B 1.4060(13)
C17B C18B 1.4065(13)
C18B C19B 1.3815(13)
C18B H18B 0.9500
C19B C20B 1.4180(13)
C19B H19B 0.9500
C20B C21B 1.4130(13)
C21B C22B 1.3840(13)
C21B H21B 0.9500
C22B H22B 0.9500
C23B C24B 1.5278(16)
C23B H23C 0.9900
C23B H23D 0.9900
C24B H24D 0.9800
C24B H24E 0.9800
C24B H24F 0.9800
C25B C26B 1.5251(16)
C25B H25C 0.9900
C25B H25D 0.9900
C26B H26D 0.9800
C26B H26E 0.9800
C26B H26F 0.9800

loop_
_geom_hbond_atom_site_label_D
_geom_hbond_atom_site_label_H
_geom_hbond_atom_site_label_A
_geom_hbond_site_symmetry_A
_geom_hbond_distance_DH
_geom_hbond_distance_HA
_geom_hbond_distance_DA
_geom_hbond_angle_DHA
C23A H23A O1B 3_566 0.99 2.56 3.5239(14) 163.9

loop_
_geom_torsion_atom_site_label_1
_geom_torsion_atom_site_label_2
_geom_torsion_atom_site_label_3
_geom_torsion_atom_site_label_4
_geom_torsion
O1A C1A C2A C5A -1.18(19)
C4A C1A C2A C5A 177.73(10)
O1A C1A C2A C3A -179.37(11)
C4A C1A C2A C3A -0.46(7)
C5A C2A C3A C4A -177.58(12)
C1A C2A C3A C4A 0.44(7)
O1A C1A C4A C16A -2.35(19)
C2A C1A C4A C16A 178.75(11)
O1A C1A C4A C3A 179.35(11)
C2A C1A C4A C3A 0.46(7)
C2A C3A C4A C16A -178.60(12)
C2A C3A C4A C1A -0.45(7)
C1A C2A C5A C6A -178.32(9)
C3A C2A C5A C6A -0.98(18)
C2A C5A C6A C7A 175.93(10)
C2A C5A C6A C11A -4.27(16)
C11A C6A C7A C8A -1.19(15)
C5A C6A C7A C8A 178.63(10)
C6A C7A C8A C9A -0.31(17)
C14A N1A C9A C8A -176.73(10)
C12A N1A C9A C8A 10.59(15)
C12C N1A C9A C8A -32.1(8)
C14A N1A C9A C10A 3.67(15)
C12A N1A C9A C10A -169.01(9)
C12C N1A C9A C10A 148.3(8)
C7A C8A C9A N1A -177.60(10)
C7A C8A C9A C10A 2.02(15)
N1A C9A C10A C11A 177.33(9)
C8A C9A C10A C11A -2.29(15)
C9A C10A C11A C6A 0.84(15)
C7A C6A C11A C10A 0.92(14)
C5A C6A C11A C10A -178.89(9)
C9A N1A C12A C13A -92.37(13)
C14A N1A C12A C13A 94.73(12)
C12C N1A C12A C13A -7.2(15)
C9A N1A C12C C13C 102.8(16)
C14A N1A C12C C13C -111.7(16)
C12A N1A C12C C13C -11.7(10)
C9A N1A C14A C15A 74.49(12)
C12A N1A C14A C15A -112.55(10)
C12C N1A C14A C15A -67.6(8)
C1A C4A C16A C17A 179.89(9)
C3A C4A C16A C17A -2.61(18)
C4A C16A C17A C22A 174.66(9)
C4A C16A C17A C18A -4.74(16)
C22A C17A C18A C19A 1.28(15)
C16A C17A C18A C19A -179.30(9)
C17A C18A C19A C20A -0.18(16)
C23A N2A C20A C19A 174.36(9)
C25A N2A C20A C19A -14.75(14)
C23A N2A C20A C21A -5.12(14)
C25A N2A C20A C21A 165.76(9)
C18A C19A C20A N2A 179.01(9)
C18A C19A C20A C21A -1.48(14)
N2A C20A C21A C22A -178.46(9)
C19A C20A C21A C22A 2.03(14)
C20A C21A C22A C17A -0.97(15)
C18A C17A C22A C21A -0.71(14)
C16A C17A C22A C21A 179.85(9)
C20A N2A C23A C24A 86.93(11)
C25A N2A C23A C24A -84.50(11)
C20A N2A C25A C26A 99.89(11)
C23A N2A C25A C26A -88.68(11)
O1B C1B C2B C5B -4.33(19)
C4B C1B C2B C5B 174.51(11)
O1B C1B C2B C3B 179.78(12)
C4B C1B C2B C3B -1.38(7)
C5B C2B C3B C4B -174.15(12)
C1B C2B C3B C4B 1.34(7)
O1B C1B C4B C16B 1.88(19)
C2B C1B C4B C16B -176.96(11)
O1B C1B C4B C3B -179.79(12)
C2B C1B C4B C3B 1.38(7)
C2B C3B C4B C16B 176.85(12)
C2B C3B C4B C1B -1.34(7)
C1B C2B C5B C6B -173.25(9)
C3B C2B C5B C6B 0.71(18)
C2B C5B C6B C7B 176.43(9)
C2B C5B C6B C11B -0.21(15)
C11B C6B C7B C8B 1.66(14)
C5B C6B C7B C8B -175.20(9)
C6B C7B C8B C9B 0.59(15)
C12B N1B C9B C8B -9.05(13)
C14B N1B C9B C8B -174.98(9)
C12B N1B C9B C10B 172.19(9)
C14B N1B C9B C10B 6.27(14)
C7B C8B C9B N1B 179.00(9)
C7B C8B C9B C10B -2.19(14)
N1B C9B C10B C11B -179.63(9)
C8B C9B C10B C11B 1.56(14)
C9B C10B C11B C6B 0.70(15)
C7B C6B C11B C10B -2.30(14)
C5B C6B C11B C10B 174.44(9)
C9B N1B C12B C13B -73.12(12)
C14B N1B C12B C13B 93.36(11)
C9B N1B C14B C15B 76.85(12)
C12B N1B C14B C15B -89.53(11)
C1B C4B C16B C17B 179.07(10)
C3B C4B C16B C17B 1.52(19)
C4B C16B C17B C22B 177.18(10)
C4B C16B C17B C18B -2.18(16)
C22B C17B C18B C19B 0.15(15)
C16B C17B C18B C19B 179.53(9)
C17B C18B C19B C20B 0.77(16)
C23B N2B C20B C21B -6.81(14)
C25B N2B C20B C21B 176.10(9)
C23B N2B C20B C19B 174.08(9)
C25B N2B C20B C19B -3.01(14)
C18B C19B C20B N2B 177.67(9)
C18B C19B C20B C21B -1.49(14)
N2B C20B C21B C22B -177.79(9)
C19B C20B C21B C22B 1.37(14)
C20B C21B C22B C17B -0.52(15)
C18B C17B C22B C21B -0.27(14)
C16B C17B C22B C21B -179.67(9)
C20B N2B C23B C24B -80.11(12)
C25B N2B C23B C24B 97.07(11)
C20B N2B C25B C26B 86.23(12)
C23B N2B C25B C26B -90.96(11)

_cod_database_fobs_code 2021798
